data_7046641
loop_
_publ_author_name
'Brodsky, Casey N.'
'Passard, Guillaume'
'Ullman, Andrew M.'
'Jaramillo, David E.'
'Bloch, Eric D.'
'Huynh, Michael'
'Gygi, David'
'Costentin, Cyrille'
'Nocera, Daniel G.'

_publ_section_title
;
 Oxygen activation at a dicobalt centre of a dipyridylethane naphthyridine
 complex.
;
_journal_issue 34
_journal_name_full 'Dalton transactions (Cambridge, England : 2003)'
_journal_page_first 11903
_journal_page_last 11908
_journal_paper_doi 10.1039/c8dt01598h
_journal_volume 47
_journal_year 2018
_chemical_formula_moiety 'C34 H31 Co2 N7 O2, 4(F3 P0.5), C2 H3 N'
_chemical_formula_sum 'C36 H34 Co2 F12 N8 O2 P2'
_chemical_formula_weight 1018.51
_space_group_crystal_system triclinic
_space_group_IT_number 2
_space_group_name_Hall '-P 1'
_space_group_name_H-M_alt 'P -1'
_symmetry_space_group_name_Hall '-P 1'
_symmetry_space_group_name_H-M 'P -1'
_atom_sites_solution_hydrogens geom
_atom_sites_solution_primary direct
_atom_sites_solution_secondary difmap
_audit_creation_date 2016-02-27
_audit_creation_method
;
Olex2 1.2
(compiled 2015.01.26 svn.r3150 for OlexSys, GUI svn.r4998)
;
_audit_update_record
;
2018-04-21 deposited with the CCDC.
2018-06-12 downloaded from the CCDC.
;
_cell_angle_alpha 65.672(4)
_cell_angle_beta 66.433(4)
_cell_angle_gamma 87.830(4)
_cell_formula_units_Z 2
_cell_length_a 12.9276(17)
_cell_length_b 14.7062(19)
_cell_length_c 14.9906(19)
_cell_measurement_reflns_used 4427
_cell_measurement_temperature 100(2)
_cell_measurement_theta_max 26.500
_cell_measurement_theta_min 2.49
_cell_volume 2352.7(5)
_computing_cell_refinement 'SAINT 8.34A (Bruker-AXS, 2014)'
_computing_data_collection 'APEX2 v2014.3.0 (Bruker-AXS, 2014)'
_computing_data_reduction 'SAINT 8.34A (Bruker-AXS, 2014)'
_computing_molecular_graphics 'Bruker SHELXTL (Sheldrick, 2008)'
_computing_publication_material 'Bruker SHELXTL (Sheldrick, 2008)'
_computing_structure_refinement 'XL (Sheldrick, 2008)'
_computing_structure_solution 'SHELXS-97 (Sheldrick, 2008)'
_diffrn_ambient_temperature 100.0
_diffrn_measured_fraction_theta_full 0.997
_diffrn_measured_fraction_theta_max 0.997
_diffrn_measurement_device_type 'APEX II CMOS'
_diffrn_measurement_method 'phi and omega scans'
_diffrn_radiation_monochromator graphite
_diffrn_radiation_type MoK\a
_diffrn_radiation_wavelength 0.71073
_diffrn_reflns_av_R_equivalents 0.0000
_diffrn_reflns_av_unetI/netI 0.2455
_diffrn_reflns_limit_h_max 16
_diffrn_reflns_limit_h_min -14
_diffrn_reflns_limit_k_max 18
_diffrn_reflns_limit_k_min -16
_diffrn_reflns_limit_l_max 18
_diffrn_reflns_limit_l_min 0
_diffrn_reflns_number 9726
_diffrn_reflns_theta_full 26.50
_diffrn_reflns_theta_max 26.50
_diffrn_reflns_theta_min 2.49
_diffrn_source 'fine-focus sealed tube'
_exptl_absorpt_coefficient_mu 0.860
_exptl_absorpt_correction_T_max 0.991
_exptl_absorpt_correction_T_min 0.958
_exptl_absorpt_correction_type multi-scan
_exptl_absorpt_process_details 'SADABS (Sheldrick, 2008)'
_exptl_crystal_colour green
_exptl_crystal_density_diffrn 1.438
_exptl_crystal_density_method 'not measured'
_exptl_crystal_description plate
_exptl_crystal_F_000 1028
_exptl_crystal_size_max .05
_exptl_crystal_size_mid .05
_exptl_crystal_size_min .01
_platon_squeeze_details
;
The unit cell contains 3 disordered diethylether molecules, which have 
been treated as a diffuse contribution to the overall scattering without 
specific atom positions by SQUEEZE/PLATON.

The Platon Squeeze procedure was applied to recover 137 electrons
per unit cell in one void (total volume 559 ^A^3). Disordered solvent
lattice diethylether molecules (42 electrons per Et2O) were present
prior to the application of Squeeze, however, a satisfactory
point atom model could not be achieved. The application of Squeeze gave
a good improvement in the data statistics and allowed for a
full anisotropic refinement of the structure.
PLATON Reference : Spek, A.L. (2003), J.Appl.Cryst. 36, 7-13.
;
_refine_diff_density_max 0.495
_refine_diff_density_min -0.491
_refine_diff_density_rms 0.115
_refine_ls_extinction_method none
_refine_ls_goodness_of_fit_ref 0.914
_refine_ls_hydrogen_treatment mixed
_refine_ls_matrix_type full
_refine_ls_number_parameters 592
_refine_ls_number_reflns 9726
_refine_ls_number_restraints 6
_refine_ls_restrained_S_all 0.914
_refine_ls_R_factor_all 0.1872
_refine_ls_R_factor_gt 0.0731
_refine_ls_shift/su_max 0.000
_refine_ls_shift/su_mean 0.000
_refine_ls_structure_factor_coef Fsqd
_refine_ls_weighting_details 'calc w=1/[\s^2^(Fo^2^)+(0.0703P)^2^+0.0000P] where P=(Fo^2^+2Fc^2^)/3'
_refine_ls_weighting_scheme calc
_refine_ls_wR_factor_gt 0.1396
_refine_ls_wR_factor_ref 0.1605
_reflns_number_gt 4427
_reflns_number_total 9726
_reflns_threshold_expression >2sigma(I)
_cod_data_source_file c8dt01598h2.cif
_cod_data_source_block cb_a_with3ethers-sr
_cod_depositor_comments 'Adding full bibliography for 7046640--7046641.cif.'
_cod_database_code 7046641
_olex2_refinement_description
;
1. Fixed Uiso
 At 1.2 times of:
  All C(H) groups, All N(H) groups
 At 1.5 times of:
  All C(H,H,H) groups
2. Restrained distances
 P1-F6 \\sim P1A-F6A
 with sigma of 0.02
 P1A-F3A \\sim P1-F3
 with sigma of 0.02
 P1A-F2A \\sim P1-F2
 with sigma of 0.02
 P1A-F5A \\sim P1-F5
 with sigma of 0.02
 P1A-F4A \\sim P1-F4
 with sigma of 0.02
 P1-F1 \\sim P1A-F1A
 with sigma of 0.02
3. Uiso/Uaniso restraints and constraints
Uanis(P1) = Uanis(P1A)
Uanis(F3) = Uanis(F3A)
Uanis(F5) = Uanis(F5A)
Uanis(F4) = Uanis(F4A)
Uanis(F1) = Uanis(F1A)
Uanis(F6) = Uanis(F6A)
Uanis(F2) = Uanis(F2A)
4. Others
 Sof(P1A)=Sof(F3A)=Sof(F5A)=Sof(F4A)=Sof(F1A)=Sof(F6A)=Sof(F2A)=1-FVAR(1)
 Sof(P1)=Sof(F2)=Sof(F1)=Sof(F6)=Sof(F4)=Sof(F3)=Sof(F5)=FVAR(1)
5.a Aromatic/amide H refined with riding coordinates:
 N1(H1), C00Q(H00Q), C00X(H00X), C00Y(H00Y), C011(H011), C012(H012),
 C013(H013), C015(H015), C016(H016), C017(H017), C01A(H01A), C01C(H01E),
 C01D(H01F), C01F(H01G), C01G(H01H), C01H(H01I), C01I(H01J), C01J(H01K),
 C01M(H01R), C01N(H01S), C01P(H01T)
5.b Idealised Me refined as rotating group:
 C01B(H01B,H01C,H01D), C01K(H01L,H01M,H01N), C01L(H01O,H01P,H01Q), C30(H30A,
 H30B,H30C)
;
_olex2_submission_special_instructions 'No special instructions were received'

loop_
_space_group_symop_id
_space_group_symop_operation_xyz
1 'x, y, z'
2 '-x, -y, -z'

loop_
_atom_site_label
_atom_site_type_symbol
_atom_site_fract_x
_atom_site_fract_y
_atom_site_fract_z
_atom_site_U_iso_or_equiv
_atom_site_adp_type
_atom_site_occupancy
_atom_site_calc_flag
_atom_site_disorder_assembly
_atom_site_disorder_group
_atom_site_site_symmetry_order
_atom_site_refinement_flags_posn
_atom_site_refinement_flags_adp
_atom_site_refinement_flags_occupancy
Co1 Co 0.65432(6) 0.42976(5) 0.24816(5) 0.0152(2) Uani 1 d . . 1 . . .
Co2 Co 0.51536(6) 0.28662(5) 0.40176(5) 0.0161(2) Uani 1 d . . 1 . . .
P003 P 0.5000 1.0000 0.0000 0.0288(6) Uani 1 d . . 2 S T P
P004 P 1.0000 1.0000 0.0000 0.0333(6) Uani 1 d . . 2 S T P
P1 P 0.2624(4) 0.4942(4) 0.2092(3) 0.0304(9) Uani 0.753(4) d A 1 1 D . .
F006 F 0.4550(3) 0.8899(2) 0.0987(3) 0.0397(9) Uani 1 d . . 1 . . .
O2 O 0.4958(3) 0.4206(3) 0.3294(3) 0.0194(10) Uani 1 d . . 1 . . .
F008 F 1.1360(3) 1.0225(2) -0.0400(3) 0.0387(9) Uani 1 d . . 1 . . .
F009 F 0.6268(3) 0.9891(2) -0.0084(3) 0.0403(9) Uani 1 d . . 1 . . .
F00A F 0.9956(3) 0.8910(2) 0.0904(3) 0.0452(10) Uani 1 d . . 1 . . .
N3 N 0.6918(4) 0.5777(3) 0.1407(3) 0.0132(10) Uani 1 d . . 1 . . .
F00C F 0.4777(3) 1.0493(2) 0.0823(3) 0.0413(10) Uani 1 d . . 1 . . .
F00D F 1.0204(3) 0.9516(3) -0.0829(3) 0.0470(10) Uani 1 d . . 1 . . .
O1 O 0.4934(3) 0.2486(3) 0.3027(3) 0.0246(10) Uani 1 d . . 1 . . .
F2 F 0.3450(11) 0.5981(10) 0.161(2) 0.046(3) Uani 0.753(4) d A 1 1 D . .
N2 N 0.8126(4) 0.4173(3) 0.1883(3) 0.0144(11) Uani 1 d . . 1 . . .
N4 N 0.6824(4) 0.4629(3) 0.3490(3) 0.0121(10) Uani 1 d . . 1 . . .
N7 N 0.5610(4) 0.1594(3) 0.4679(3) 0.0167(11) Uani 1 d . . 1 . . .
N6 N 0.3529(4) 0.2277(3) 0.5085(3) 0.0187(11) Uani 1 d . . 1 . . .
N5 N 0.5454(4) 0.3267(3) 0.4967(3) 0.0161(11) Uani 1 d . . 1 . . .
N1 N 0.6205(4) 0.3823(3) 0.1608(3) 0.0201(11) Uani 1 d . . 1 . . .
H1 H 0.6582 0.4151 0.0902 0.024 Uiso 1 calc . . 1 R . .
C00M C 0.7797(4) 0.6356(4) 0.1268(4) 0.0129(12) Uani 1 d . . 1 . . .
F1 F 0.2723(5) 0.5167(4) 0.0918(4) 0.0476(18) Uani 0.753(4) d A 1 1 D . .
F6 F 0.1522(6) 0.5489(5) 0.2317(6) 0.053(2) Uani 0.753(4) d A 1 1 D . .
C00P C 0.7651(5) 0.5372(4) 0.3124(4) 0.0152(13) Uani 1 d . . 1 . . .
C00Q C 0.6348(5) -0.0172(4) 0.5644(5) 0.0296(16) Uani 1 d . . 1 . . .
H00Q H 0.6618 -0.0772 0.5976 0.036 Uiso 1 calc . . 1 R . .
F4 F 0.2515(5) 0.4700(4) 0.3269(4) 0.0513(16) Uani 0.753(4) d A 1 1 D . .
F3 F 0.3721(4) 0.4391(4) 0.1913(5) 0.0518(16) Uani 0.753(4) d A 1 1 D . .
C00T C 0.4961(5) 0.2687(4) 0.6028(4) 0.0189(14) Uani 1 d . . 1 . . .
C00U C 0.4338(5) 0.1635(4) 0.6398(4) 0.0185(14) Uani 1 d . . 1 . . .
F5 F 0.1834(5) 0.3896(4) 0.2570(5) 0.0484(15) Uani 0.753(4) d A 1 1 D . .
C00W C 0.8927(5) 0.4890(4) 0.1671(4) 0.0177(13) Uani 1 d . . 1 . . .
C00X C 0.6405(5) 0.7247(4) 0.0298(4) 0.0213(14) Uani 1 d . . 1 . . .
H00X H 0.5905 0.7542 -0.0028 0.026 Uiso 1 calc . . 1 R . .
C00Y C 1.0395(5) 0.3958(4) 0.1107(4) 0.0230(15) Uani 1 d . . 1 . . .
H00Y H 1.1177 0.3875 0.0865 0.028 Uiso 1 calc . . 1 R . .
C00Z C 0.6164(5) 0.4149(4) 0.4593(5) 0.0201(14) Uani 1 d . . 1 . . .
C010 C 0.5205(5) 0.1122(4) 0.5770(4) 0.0182(13) Uani 1 d . . 1 . . .
C011 C 0.8024(5) 0.7392(4) 0.0640(4) 0.0185(13) Uani 1 d . . 1 . . .
H011 H 0.8657 0.7785 0.0547 0.022 Uiso 1 calc . . 1 R . .
C012 C 0.8484(5) 0.3386(4) 0.1666(4) 0.0205(14) Uani 1 d . . 1 . . .
H012 H 0.7921 0.2899 0.1785 0.025 Uiso 1 calc . . 1 R . .
C013 C 0.9589(5) 0.3234(4) 0.1291(4) 0.0221(14) Uani 1 d . . 1 . . .
H013 H 0.9798 0.2658 0.1161 0.027 Uiso 1 calc . . 1 R . .
C014 C 0.6273(5) 0.4491(4) 0.5304(4) 0.0182(13) Uani 1 d . . 1 . . .
C015 C 0.6230(5) 0.6218(4) 0.0923(4) 0.0188(14) Uani 1 d . . 1 . . .
H015 H 0.5609 0.5810 0.1015 0.023 Uiso 1 calc . . 1 R . .
C016 C 1.0071(5) 0.4806(4) 0.1273(4) 0.0205(14) Uani 1 d . . 1 . . .
H016 H 1.0628 0.5320 0.1114 0.025 Uiso 1 calc . . 1 R . .
C017 C 0.6350(5) 0.1172(4) 0.4081(4) 0.0198(14) Uani 1 d . . 1 . . .
H017 H 0.6613 0.1494 0.3318 0.024 Uiso 1 calc . . 1 R . .
C018 C 0.8486(4) 0.5787(4) 0.1917(4) 0.0176(13) Uani 1 d . . 1 . . .
C019 C 0.3295(5) 0.1747(4) 0.6143(4) 0.0174(13) Uani 1 d . . 1 . . .
C01A C 0.5569(5) 0.0233(4) 0.6265(5) 0.0232(14) Uani 1 d . . 1 . . .
H01A H 0.5284 -0.0095 0.7029 0.028 Uiso 1 calc . . 1 R . .
C01B C 0.9495(5) 0.6524(4) 0.1656(4) 0.0246(15) Uani 1 d . . 1 . . .
H01B H 1.0030 0.6761 0.0896 0.037 Uiso 1 calc . . 1 GR . .
H01C H 0.9888 0.6176 0.2115 0.037 Uiso 1 calc . . 1 GR . .
H01D H 0.9209 0.7101 0.1793 0.037 Uiso 1 calc . . 1 GR . .
C01C C 0.7310(5) 0.7843(4) 0.0150(4) 0.0212(14) Uani 1 d . . 1 . . .
H01E H 0.7444 0.8552 -0.0281 0.025 Uiso 1 calc . . 1 R . .
C01D C 0.5049(5) 0.2995(4) 0.6769(4) 0.0218(14) Uani 1 d . . 1 . . .
H01F H 0.4666 0.2572 0.7521 0.026 Uiso 1 calc . . 1 R . .
C01E C 0.5448(5) 0.3043(4) 0.1994(5) 0.0212(14) Uani 1 d . . 1 . . .
C01F C 0.5673(5) 0.3888(4) 0.6421(4) 0.0248(15) Uani 1 d . . 1 . . .
H01G H 0.5707 0.4106 0.6925 0.030 Uiso 1 calc . . 1 R . .
C01G C 0.2645(5) 0.2378(4) 0.4798(5) 0.0237(15) Uani 1 d . . 1 . . .
H01H H 0.2808 0.2736 0.4054 0.028 Uiso 1 calc . . 1 R . .
C01H C 0.6730(5) 0.0296(4) 0.4544(5) 0.0273(15) Uani 1 d . . 1 . . .
H01I H 0.7253 0.0015 0.4108 0.033 Uiso 1 calc . . 1 R . .
C01I C 0.7073(5) 0.5342(4) 0.4861(5) 0.0250(15) Uani 1 d . . 1 . . .
H01J H 0.7127 0.5626 0.5310 0.030 Uiso 1 calc . . 1 R . .
C01J C 0.2186(5) 0.1337(4) 0.6918(5) 0.0258(15) Uani 1 d . . 1 . . .
H01K H 0.2035 0.0970 0.7659 0.031 Uiso 1 calc . . 1 R . .
C01K C 0.5078(5) 0.2760(4) 0.1313(4) 0.0300(16) Uani 1 d . . 1 . . .
H01L H 0.5127 0.2045 0.1486 0.045 Uiso 1 calc . . 1 GR . .
H01M H 0.5576 0.3173 0.0550 0.045 Uiso 1 calc . . 1 GR . .
H01N H 0.4288 0.2875 0.1454 0.045 Uiso 1 calc . . 1 GR . .
C01L C 0.3976(5) 0.1001(4) 0.7621(4) 0.0271(15) Uani 1 d . . 1 . . .
H01O H 0.4644 0.0984 0.7781 0.041 Uiso 1 calc . . 1 GR . .
H01P H 0.3657 0.0311 0.7834 0.041 Uiso 1 calc . . 1 GR . .
H01Q H 0.3399 0.1305 0.8025 0.041 Uiso 1 calc . . 1 GR . .
C01M C 0.7777(5) 0.5768(4) 0.3790(5) 0.0233(14) Uani 1 d . . 1 . . .
H01R H 0.8349 0.6327 0.3493 0.028 Uiso 1 calc . . 1 R . .
C01N C 0.1298(5) 0.1472(4) 0.6595(5) 0.0294(16) Uani 1 d . . 1 . . .
H01S H 0.0534 0.1202 0.7117 0.035 Uiso 1 calc . . 1 R . .
N30 N 0.7442(5) 1.1576(4) 0.1373(5) 0.0504(17) Uani 1 d . . 1 . . .
C30 C 0.7627(5) 1.1906(4) -0.0522(5) 0.0375(17) Uani 1 d . . 1 . . .
H30A H 0.8029 1.2590 -0.1042 0.056 Uiso 1 calc . . 1 GR . .
H30B H 0.6865 1.1836 -0.0501 0.056 Uiso 1 calc . . 1 GR . .
H30C H 0.8058 1.1415 -0.0743 0.056 Uiso 1 calc . . 1 GR . .
C31 C 0.7520(5) 1.1722(5) 0.0541(6) 0.0331(17) Uani 1 d . . 1 . . .
C01P C 0.1526(5) 0.1992(4) 0.5524(5) 0.0273(15) Uani 1 d . . 1 . . .
H01T H 0.0931 0.2083 0.5290 0.033 Uiso 1 calc . . 1 R . .
P1A P 0.2761(14) 0.5053(13) 0.1784(11) 0.0304(9) Uani 0.247(4) d A 2 1 D . .
F3A F 0.3992(12) 0.4976(12) 0.0985(15) 0.0518(16) Uani 0.247(4) d A 2 1 D . .
F5A F 0.2259(16) 0.4048(12) 0.1877(14) 0.0484(15) Uani 0.247(4) d A 2 1 D . .
F4A F 0.3084(17) 0.4440(14) 0.2788(14) 0.0513(16) Uani 0.247(4) d A 2 1 D . .
F1A F 0.2511(18) 0.5743(15) 0.0788(14) 0.0476(18) Uani 0.247(4) d A 2 1 D . .
F6A F 0.152(2) 0.508(2) 0.259(2) 0.053(2) Uani 0.247(4) d A 2 1 D . .
F2A F 0.320(4) 0.609(3) 0.172(7) 0.046(3) Uani 0.247(4) d A 2 1 D . .
H2 H 0.474(5) 0.427(4) 0.292(4) 0.010(19) Uiso 1 d . . 1 . . .

loop_
_atom_site_aniso_label
_atom_site_aniso_U_11
_atom_site_aniso_U_22
_atom_site_aniso_U_33
_atom_site_aniso_U_23
_atom_site_aniso_U_13
_atom_site_aniso_U_12
Co1 0.0139(5) 0.0148(4) 0.0127(4) -0.0015(3) -0.0059(4) -0.0011(3)
Co2 0.0159(5) 0.0157(4) 0.0129(4) -0.0015(3) -0.0072(4) -0.0011(3)
P003 0.0378(16) 0.0233(13) 0.0320(14) -0.0098(12) -0.0237(12) 0.0084(12)
P004 0.0283(16) 0.0166(13) 0.0308(14) -0.0027(11) 0.0030(12) -0.0053(11)
P1 0.0358(18) 0.0338(17) 0.033(3) -0.011(2) -0.029(2) 0.0092(13)
F006 0.054(3) 0.0219(19) 0.038(2) -0.0008(17) -0.0269(19) 0.0038(18)
O2 0.015(2) 0.019(2) 0.019(2) -0.002(2) -0.009(2) 0.0004(18)
F008 0.020(2) 0.033(2) 0.037(2) -0.0047(17) 0.0022(17) -0.0076(17)
F009 0.037(2) 0.036(2) 0.054(2) -0.0155(19) -0.0305(19) 0.0124(18)
F00A 0.045(2) 0.0155(19) 0.039(2) 0.0058(17) -0.0023(19) -0.0021(17)
N3 0.008(3) 0.016(3) 0.005(2) -0.001(2) 0.003(2) -0.004(2)
F00C 0.063(3) 0.034(2) 0.043(2) -0.0206(18) -0.034(2) 0.0132(19)
F00D 0.041(2) 0.040(2) 0.043(2) -0.020(2) 0.0009(19) -0.0027(19)
O1 0.034(3) 0.021(2) 0.022(2) -0.0069(19) -0.017(2) -0.001(2)
F2 0.038(7) 0.032(4) 0.074(7) -0.018(3) -0.033(7) 0.005(4)
N2 0.018(3) 0.013(3) 0.011(2) -0.003(2) -0.006(2) 0.000(2)
N4 0.008(3) 0.011(3) 0.016(3) -0.005(2) -0.005(2) 0.003(2)
N7 0.015(3) 0.017(3) 0.016(3) -0.005(2) -0.006(2) 0.000(2)
N6 0.016(3) 0.014(3) 0.024(3) -0.005(2) -0.009(2) 0.002(2)
N5 0.017(3) 0.016(3) 0.011(3) -0.002(2) -0.006(2) 0.001(2)
N1 0.016(3) 0.025(3) 0.016(3) -0.004(2) -0.008(2) -0.002(2)
C00M 0.013(3) 0.014(3) 0.010(3) -0.006(3) -0.003(3) -0.001(3)
F1 0.035(3) 0.077(5) 0.016(2) -0.005(4) -0.012(2) -0.009(4)
F6 0.041(3) 0.063(7) 0.069(5) -0.038(5) -0.028(3) 0.025(4)
C00P 0.015(3) 0.012(3) 0.017(3) -0.003(3) -0.010(3) 0.004(3)
C00Q 0.032(4) 0.021(4) 0.039(4) -0.007(3) -0.024(3) 0.007(3)
F4 0.068(4) 0.065(4) 0.038(3) -0.023(3) -0.037(3) 0.016(3)
F3 0.047(3) 0.061(4) 0.092(5) -0.048(4) -0.057(4) 0.030(3)
C00T 0.017(3) 0.017(3) 0.021(3) -0.005(3) -0.010(3) 0.005(3)
C00U 0.022(4) 0.020(3) 0.013(3) -0.003(3) -0.010(3) -0.001(3)
F5 0.052(4) 0.041(3) 0.049(4) -0.008(3) -0.027(4) -0.012(3)
C00W 0.019(4) 0.020(3) 0.011(3) -0.001(3) -0.008(3) 0.000(3)
C00X 0.022(4) 0.024(4) 0.018(3) -0.007(3) -0.011(3) 0.010(3)
C00Y 0.011(3) 0.037(4) 0.015(3) -0.009(3) -0.004(3) 0.006(3)
C00Z 0.015(3) 0.013(3) 0.031(4) -0.008(3) -0.012(3) 0.008(3)
C010 0.017(3) 0.012(3) 0.021(3) -0.004(3) -0.006(3) -0.004(3)
C011 0.019(3) 0.016(3) 0.018(3) -0.006(3) -0.006(3) -0.002(3)
C012 0.022(4) 0.020(3) 0.013(3) 0.001(3) -0.008(3) -0.002(3)
C013 0.020(4) 0.028(4) 0.020(3) -0.012(3) -0.008(3) 0.004(3)
C014 0.015(3) 0.023(3) 0.023(3) -0.016(3) -0.008(3) 0.004(3)
C015 0.016(3) 0.023(3) 0.013(3) -0.003(3) -0.007(3) 0.002(3)
C016 0.013(3) 0.026(4) 0.021(3) -0.007(3) -0.009(3) 0.000(3)
C017 0.018(3) 0.021(3) 0.023(3) -0.010(3) -0.009(3) -0.004(3)
C018 0.012(3) 0.013(3) 0.019(3) -0.002(3) -0.003(3) -0.006(3)
C019 0.021(4) 0.015(3) 0.018(3) -0.008(3) -0.008(3) 0.006(3)
C01A 0.029(4) 0.019(3) 0.026(3) -0.006(3) -0.019(3) 0.003(3)
C01B 0.021(4) 0.027(4) 0.023(3) -0.005(3) -0.012(3) -0.005(3)
C01C 0.029(4) 0.013(3) 0.013(3) 0.000(3) -0.007(3) 0.003(3)
C01D 0.022(4) 0.025(4) 0.008(3) -0.003(3) -0.001(3) 0.003(3)
C01E 0.019(4) 0.027(4) 0.019(4) -0.010(3) -0.009(3) 0.005(3)
C01F 0.031(4) 0.023(4) 0.021(4) -0.011(3) -0.010(3) 0.005(3)
C01G 0.025(4) 0.022(3) 0.028(4) -0.010(3) -0.014(3) 0.007(3)
C01H 0.026(4) 0.031(4) 0.035(4) -0.019(3) -0.016(3) 0.009(3)
C01I 0.028(4) 0.022(4) 0.032(4) -0.022(3) -0.009(3) 0.002(3)
C01J 0.018(4) 0.024(4) 0.024(3) -0.009(3) 0.002(3) -0.006(3)
C01K 0.036(4) 0.038(4) 0.023(3) -0.014(3) -0.018(3) 0.003(3)
C01L 0.039(4) 0.017(3) 0.011(3) 0.002(3) -0.005(3) -0.010(3)
C01M 0.019(4) 0.022(3) 0.029(4) -0.014(3) -0.007(3) 0.002(3)
C01N 0.012(4) 0.037(4) 0.032(4) -0.018(3) 0.001(3) -0.005(3)
N30 0.066(5) 0.042(4) 0.065(4) -0.036(4) -0.034(4) 0.017(3)
C30 0.036(4) 0.030(4) 0.042(4) -0.007(3) -0.021(4) -0.001(3)
C31 0.029(4) 0.022(4) 0.051(5) -0.017(4) -0.018(4) 0.003(3)
C01P 0.013(4) 0.031(4) 0.041(4) -0.020(3) -0.012(3) 0.004(3)
P1A 0.0358(18) 0.0338(17) 0.033(3) -0.011(2) -0.029(2) 0.0092(13)
F3A 0.047(3) 0.061(4) 0.092(5) -0.048(4) -0.057(4) 0.030(3)
F5A 0.052(4) 0.041(3) 0.049(4) -0.008(3) -0.027(4) -0.012(3)
F4A 0.068(4) 0.065(4) 0.038(3) -0.023(3) -0.037(3) 0.016(3)
F1A 0.035(3) 0.077(5) 0.016(2) -0.005(4) -0.012(2) -0.009(4)
F6A 0.041(3) 0.063(7) 0.069(5) -0.038(5) -0.028(3) 0.025(4)
F2A 0.038(7) 0.032(4) 0.074(7) -0.018(3) -0.033(7) 0.005(4)

loop_
_atom_type_symbol
_atom_type_description
_atom_type_scat_dispersion_real
_atom_type_scat_dispersion_imag
_atom_type_scat_source
C C 0.0033 0.0016 'International Tables Vol C Tables 4.2.6.8 and 6.1.1.4'
H H 0.0000 0.0000 'International Tables Vol C Tables 4.2.6.8 and 6.1.1.4'
Co Co 0.3494 0.9721 'International Tables Vol C Tables 4.2.6.8 and 6.1.1.4'
F F 0.0171 0.0103 'International Tables Vol C Tables 4.2.6.8 and 6.1.1.4'
N N 0.0061 0.0033 'International Tables Vol C Tables 4.2.6.8 and 6.1.1.4'
O O 0.0106 0.0060 'International Tables Vol C Tables 4.2.6.8 and 6.1.1.4'
P P 0.1023 0.0942 'International Tables Vol C Tables 4.2.6.8 and 6.1.1.4'

loop_
_geom_angle_atom_site_label_1
_geom_angle_atom_site_label_2
_geom_angle_atom_site_label_3
_geom_angle
_geom_angle_site_symmetry_1
_geom_angle_site_symmetry_3
O2 Co1 Co2 49.59(12) . .
O2 Co1 N3 100.20(17) . .
O2 Co1 N2 169.65(17) . .
O2 Co1 N4 88.57(19) . .
O2 Co1 N1 89.45(19) . .
N3 Co1 Co2 149.79(12) . .
N2 Co1 Co2 120.58(13) . .
N2 Co1 N3 89.55(17) . .
N2 Co1 N4 87.77(18) . .
N4 Co1 Co2 88.29(13) . .
N4 Co1 N3 90.99(17) . .
N1 Co1 Co2 85.90(14) . .
N1 Co1 N3 95.22(18) . .
N1 Co1 N2 93.16(18) . .
N1 Co1 N4 173.73(19) . .
O2 Co2 Co1 50.01(12) . .
O2 Co2 O1 91.88(18) . .
O2 Co2 N7 170.42(18) . .
O2 Co2 N6 99.51(17) . .
O2 Co2 N5 88.05(19) . .
O1 Co2 Co1 88.66(12) . .
O1 Co2 N7 92.07(17) . .
O1 Co2 N6 90.22(17) . .
O1 Co2 N5 177.15(18) . .
N7 Co2 Co1 121.38(13) . .
N7 Co2 N6 89.20(18) . .
N6 Co2 Co1 149.42(12) . .
N5 Co2 Co1 89.12(13) . .
N5 Co2 N7 87.57(18) . .
N5 Co2 N6 92.61(18) . .
F006 P003 F006 179.997(1) . 2_675
F006 P003 F009 89.83(17) . .
F006 P003 F009 90.17(17) 2_675 .
F006 P003 F00C 90.41(17) 2_675 2_675
F006 P003 F00C 89.59(17) 2_675 .
F006 P003 F00C 89.59(17) . 2_675
F006 P003 F00C 90.41(17) . .
F009 P003 F006 89.83(17) 2_675 2_675
F009 P003 F006 90.17(17) 2_675 .
F009 P003 F009 179.999(1) 2_675 .
F009 P003 F00C 89.85(17) 2_675 2_675
F009 P003 F00C 90.15(17) . 2_675
F009 P003 F00C 89.85(17) . .
F009 P003 F00C 90.15(17) 2_675 .
F00C P003 F00C 180.00(16) . 2_675
F008 P004 F008 180.0 . 2_775
F00A P004 F008 90.08(17) . .
F00A P004 F008 89.92(17) . 2_775
F00A P004 F008 89.93(17) 2_775 .
F00A P004 F008 90.08(17) 2_775 2_775
F00A P004 F00A 179.999(1) . 2_775
F00A P004 F00D 90.51(18) . 2_775
F00A P004 F00D 89.49(18) . .
F00A P004 F00D 90.51(18) 2_775 .
F00A P004 F00D 89.49(18) 2_775 2_775
F00D P004 F008 89.98(17) . 2_775
F00D P004 F008 90.02(17) . .
F00D P004 F008 89.98(17) 2_775 .
F00D P004 F008 90.02(17) 2_775 2_775
F00D P004 F00D 180.0(3) . 2_775
F1 P1 F2 91.3(10) . .
F6 P1 F2 91.3(6) . .
F6 P1 F1 90.9(5) . .
F6 P1 F4 89.2(4) . .
F6 P1 F5 90.3(4) . .
F4 P1 F2 89.6(10) . .
F4 P1 F1 179.0(5) . .
F4 P1 F5 90.1(3) . .
F3 P1 F2 88.5(5) . .
F3 P1 F1 91.4(4) . .
F3 P1 F6 177.7(5) . .
F3 P1 F4 88.5(3) . .
F3 P1 F5 90.0(4) . .
F5 P1 F2 178.5(6) . .
F5 P1 F1 88.9(4) . .
Co1 O2 H2 102(5) . .
Co2 O2 Co1 80.40(16) . .
Co2 O2 H2 114(5) . .
C00M N3 Co1 119.2(3) . .
C00M N3 C015 118.8(4) . .
C015 N3 Co1 121.6(4) . .
C01E O1 Co2 120.8(4) . .
C00W N2 Co1 119.8(4) . .
C012 N2 Co1 122.3(4) . .
C012 N2 C00W 117.9(5) . .
C00P N4 Co1 119.5(3) . .
C00P N4 C00Z 117.8(4) . .
C00Z N4 Co1 122.6(4) . .
C010 N7 Co2 119.1(4) . .
C017 N7 Co2 121.5(3) . .
C017 N7 C010 119.3(4) . .
C019 N6 Co2 118.9(4) . .
C019 N6 C01G 117.9(5) . .
C01G N6 Co2 123.2(4) . .
C00T N5 Co2 119.5(4) . .
C00T N5 C00Z 118.2(5) . .
C00Z N5 Co2 122.4(4) . .
Co1 N1 H1 118.1 . .
C01E N1 Co1 123.8(4) . .
C01E N1 H1 118.1 . .
N3 C00M C011 122.2(5) . .
N3 C00M C018 114.7(4) . .
C011 C00M C018 123.0(5) . .
N4 C00P C018 116.7(5) . .
N4 C00P C01M 122.4(5) . .
C01M C00P C018 120.9(5) . .
C01A C00Q H00Q 120.2 . .
C01H C00Q H00Q 120.2 . .
C01H C00Q C01A 119.5(5) . .
N5 C00T C00U 116.5(5) . .
N5 C00T C01D 121.9(5) . .
C01D C00T C00U 121.5(5) . .
C00T C00U C010 106.5(4) . .
C00T C00U C01L 110.0(4) . .
C019 C00U C00T 109.8(4) . .
C019 C00U C010 110.8(4) . .
C019 C00U C01L 110.4(4) . .
C01L C00U C010 109.2(4) . .
N2 C00W C016 121.2(5) . .
N2 C00W C018 116.4(5) . .
C016 C00W C018 122.4(5) . .
C015 C00X H00X 120.2 . .
C01C C00X H00X 120.2 . .
C01C C00X C015 119.6(5) . .
C013 C00Y H00Y 119.7 . .
C013 C00Y C016 120.5(5) . .
C016 C00Y H00Y 119.7 . .
N4 C00Z N5 116.3(5) . .
N4 C00Z C014 122.0(5) . .
N5 C00Z C014 121.6(5) . .
N7 C010 C00U 116.2(4) . .
N7 C010 C01A 120.4(5) . .
C01A C010 C00U 123.4(5) . .
C00M C011 H011 120.6 . .
C00M C011 C01C 118.9(5) . .
C01C C011 H011 120.6 . .
N2 C012 H012 117.6 . .
N2 C012 C013 124.9(5) . .
C013 C012 H012 117.6 . .
C00Y C013 H013 121.7 . .
C012 C013 C00Y 116.6(5) . .
C012 C013 H013 121.7 . .
C00Z C014 C01F 118.1(5) . .
C01I C014 C00Z 117.7(5) . .
C01I C014 C01F 123.8(5) . .
N3 C015 C00X 121.6(5) . .
N3 C015 H015 119.2 . .
C00X C015 H015 119.2 . .
C00W C016 C00Y 118.8(5) . .
C00W C016 H016 120.6 . .
C00Y C016 H016 120.6 . .
N7 C017 H017 119.1 . .
N7 C017 C01H 121.8(5) . .
C01H C017 H017 119.1 . .
C00P C018 C00M 106.5(4) . .
C00W C018 C00M 111.6(4) . .
C00W C018 C00P 108.4(4) . .
C00W C018 C01B 110.0(4) . .
C01B C018 C00M 109.8(4) . .
C01B C018 C00P 110.5(4) . .
N6 C019 C00U 114.8(5) . .
N6 C019 C01J 121.4(5) . .
C01J C019 C00U 123.8(5) . .
C00Q C01A C010 119.7(5) . .
C00Q C01A H01A 120.1 . .
C010 C01A H01A 120.1 . .
C018 C01B H01B 109.5 . .
C018 C01B H01C 109.5 . .
C018 C01B H01D 109.5 . .
H01B C01B H01C 109.5 . .
H01B C01B H01D 109.5 . .
H01C C01B H01D 109.5 . .
C00X C01C C011 118.9(5) . .
C00X C01C H01E 120.6 . .
C011 C01C H01E 120.6 . .
C00T C01D H01F 119.7 . .
C01F C01D C00T 120.6(5) . .
C01F C01D H01F 119.7 . .
O1 C01E N1 120.6(5) . .
O1 C01E C01K 116.0(5) . .
N1 C01E C01K 123.4(5) . .
C014 C01F H01G 120.4 . .
C01D C01F C014 119.2(5) . .
C01D C01F H01G 120.4 . .
N6 C01G H01H 118.1 . .
N6 C01G C01P 123.8(5) . .
C01P C01G H01H 118.1 . .
C00Q C01H H01I 120.4 . .
C017 C01H C00Q 119.2(5) . .
C017 C01H H01I 120.4 . .
C014 C01I H01J 119.9 . .
C01M C01I C014 120.2(5) . .
C01M C01I H01J 119.9 . .
C019 C01J H01K 120.5 . .
C019 C01J C01N 119.0(5) . .
C01N C01J H01K 120.5 . .
C01E C01K H01L 109.5 . .
C01E C01K H01M 109.5 . .
C01E C01K H01N 109.5 . .
H01L C01K H01M 109.5 . .
H01L C01K H01N 109.5 . .
H01M C01K H01N 109.5 . .
C00U C01L H01O 109.5 . .
C00U C01L H01P 109.5 . .
C00U C01L H01Q 109.5 . .
H01O C01L H01P 109.5 . .
H01O C01L H01Q 109.5 . .
H01P C01L H01Q 109.5 . .
C00P C01M H01R 120.3 . .
C01I C01M C00P 119.3(5) . .
C01I C01M H01R 120.3 . .
C01J C01N H01S 119.9 . .
C01P C01N C01J 120.1(5) . .
C01P C01N H01S 119.9 . .
H30A C30 H30B 109.5 . .
H30A C30 H30C 109.5 . .
H30B C30 H30C 109.5 . .
C31 C30 H30A 109.5 . .
C31 C30 H30B 109.5 . .
C31 C30 H30C 109.5 . .
N30 C31 C30 179.6(8) . .
C01G C01P H01T 121.1 . .
C01N C01P C01G 117.8(6) . .
C01N C01P H01T 121.1 . .
F3A P1A F4A 89.1(12) . .
F3A P1A F2A 93(2) . .
F5A P1A F3A 89.9(12) . .
F5A P1A F4A 91.5(12) . .
F5A P1A F1A 93.9(12) . .
F5A P1A F6A 87.4(17) . .
F5A P1A F2A 177(2) . .
F1A P1A F3A 90.1(11) . .
F1A P1A F4A 174.6(16) . .
F1A P1A F6A 90.6(16) . .
F1A P1A F2A 85(3) . .
F6A P1A F3A 177.3(18) . .
F6A P1A F4A 90.4(16) . .
F6A P1A F2A 89(3) . .
F2A P1A F4A 89(3) . .

loop_
_geom_bond_atom_site_label_1
_geom_bond_atom_site_label_2
_geom_bond_distance
_geom_bond_site_symmetry_2
Co1 Co2 2.4383(10) .
Co1 O2 1.895(4) .
Co1 N3 2.032(4) .
Co1 N2 1.915(4) .
Co1 N4 1.927(4) .
Co1 N1 1.905(4) .
Co2 O2 1.883(4) .
Co2 O1 1.907(4) .
Co2 N7 1.921(4) .
Co2 N6 2.008(4) .
Co2 N5 1.917(4) .
P003 F006 1.600(3) 2_675
P003 F006 1.600(3) .
P003 F009 1.600(3) .
P003 F009 1.600(3) 2_675
P003 F00C 1.603(3) .
P003 F00C 1.603(3) 2_675
P004 F008 1.611(3) .
P004 F008 1.611(3) 2_775
P004 F00A 1.602(3) .
P004 F00A 1.602(3) 2_775
P004 F00D 1.604(3) .
P004 F00D 1.604(4) 2_775
P1 F2 1.610(9) .
P1 F1 1.603(5) .
P1 F6 1.595(6) .
P1 F4 1.595(5) .
P1 F3 1.590(6) .
P1 F5 1.596(6) .
O2 H2 0.69(5) .
N3 C00M 1.340(6) .
N3 C015 1.351(6) .
O1 C01E 1.297(6) .
N2 C00W 1.352(6) .
N2 C012 1.345(6) .
N4 C00P 1.327(6) .
N4 C00Z 1.384(6) .
N7 C010 1.355(6) .
N7 C017 1.353(6) .
N6 C019 1.354(6) .
N6 C01G 1.355(7) .
N5 C00T 1.333(6) .
N5 C00Z 1.385(7) .
N1 H1 0.8800 .
N1 C01E 1.302(7) .
C00M C011 1.387(7) .
C00M C018 1.551(7) .
C00P C018 1.545(7) .
C00P C01M 1.407(7) .
C00Q H00Q 0.9500 .
C00Q C01A 1.378(7) .
C00Q C01H 1.369(7) .
C00T C00U 1.543(7) .
C00T C01D 1.403(7) .
C00U C010 1.546(7) .
C00U C019 1.528(7) .
C00U C01L 1.546(7) .
C00W C016 1.378(7) .
C00W C018 1.542(7) .
C00X H00X 0.9500 .
C00X C015 1.382(7) .
C00X C01C 1.377(7) .
C00Y H00Y 0.9500 .
C00Y C013 1.382(7) .
C00Y C016 1.388(7) .
C00Z C014 1.405(7) .
C010 C01A 1.383(7) .
C011 H011 0.9500 .
C011 C01C 1.388(7) .
C012 H012 0.9500 .
C012 C013 1.358(7) .
C013 H013 0.9500 .
C014 C01F 1.408(7) .
C014 C01I 1.394(7) .
C015 H015 0.9500 .
C016 H016 0.9500 .
C017 H017 0.9500 .
C017 C01H 1.368(7) .
C018 C01B 1.542(7) .
C019 C01J 1.387(7) .
C01A H01A 0.9500 .
C01B H01B 0.9800 .
C01B H01C 0.9800 .
C01B H01D 0.9800 .
C01C H01E 0.9500 .
C01D H01F 0.9500 .
C01D C01F 1.352(7) .
C01E C01K 1.482(7) .
C01F H01G 0.9500 .
C01G H01H 0.9500 .
C01G C01P 1.377(7) .
C01H H01I 0.9500 .
C01I H01J 0.9500 .
C01I C01M 1.358(7) .
C01J H01K 0.9500 .
C01J C01N 1.393(8) .
C01K H01L 0.9800 .
C01K H01M 0.9800 .
C01K H01N 0.9800 .
C01L H01O 0.9800 .
C01L H01P 0.9800 .
C01L H01Q 0.9800 .
C01M H01R 0.9500 .
C01N H01S 0.9500 .
C01N C01P 1.369(8) .
N30 C31 1.137(8) .
C30 H30A 0.9800 .
C30 H30B 0.9800 .
C30 H30C 0.9800 .
C30 C31 1.451(9) .
C01P H01T 0.9500 .
P1A F3A 1.598(15) .
P1A F5A 1.567(16) .
P1A F4A 1.614(14) .
P1A F1A 1.574(15) .
P1A F6A 1.584(16) .
P1A F2A 1.603(18) .

loop_
_geom_torsion_atom_site_label_1
_geom_torsion_atom_site_label_2
_geom_torsion_atom_site_label_3
_geom_torsion_atom_site_label_4
_geom_torsion
Co1 Co2 O1 C01E -3.8(4)
Co1 Co2 N7 C010 133.1(3)
Co1 Co2 N7 C017 -45.0(4)
Co1 Co2 N6 C019 -133.3(3)
Co1 Co2 N6 C01G 47.1(5)
Co1 Co2 N5 C00T -175.2(4)
Co1 Co2 N5 C00Z 5.3(4)
Co1 N3 C00M C011 -172.8(4)
Co1 N3 C00M C018 3.7(6)
Co1 N3 C015 C00X 171.9(4)
Co1 N2 C00W C016 177.9(4)
Co1 N2 C00W C018 -1.2(6)
Co1 N2 C012 C013 -176.7(4)
Co1 N4 C00P C018 -11.4(6)
Co1 N4 C00P C01M 168.9(4)
Co1 N4 C00Z N5 14.0(6)
Co1 N4 C00Z C014 -170.9(4)
Co1 N1 C01E O1 -5.5(7)
Co1 N1 C01E C01K 171.5(4)
Co2 Co1 N3 C00M 129.0(3)
Co2 Co1 N3 C015 -43.4(5)
Co2 Co1 N2 C00W -132.8(3)
Co2 Co1 N2 C012 46.7(4)
Co2 Co1 N4 C00P 174.2(4)
Co2 Co1 N4 C00Z -8.5(4)
Co2 Co1 N1 C01E 2.1(4)
Co2 O1 C01E N1 6.4(7)
Co2 O1 C01E C01K -170.9(4)
Co2 N7 C010 C00U 3.4(6)
Co2 N7 C010 C01A -176.4(4)
Co2 N7 C017 C01H 176.1(4)
Co2 N6 C019 C00U -1.7(6)
Co2 N6 C019 C01J 178.9(4)
Co2 N6 C01G C01P -178.9(4)
Co2 N5 C00T C00U 10.1(6)
Co2 N5 C00T C01D -172.9(4)
Co2 N5 C00Z N4 -12.2(6)
Co2 N5 C00Z C014 172.6(4)
O2 Co1 Co2 O1 93.6(2)
O2 Co1 Co2 N7 -174.8(2)
O2 Co1 Co2 N6 5.4(3)
O2 Co1 Co2 N5 -88.2(2)
O2 Co1 N3 C00M 129.4(4)
O2 Co1 N3 C015 -42.9(4)
O2 Co1 N2 C00W -115.5(10)
O2 Co1 N2 C012 64.0(12)
O2 Co1 N4 C00P -136.2(4)
O2 Co1 N4 C00Z 41.1(4)
O2 Co1 N1 C01E -47.4(4)
O2 Co2 O1 C01E 46.1(4)
O2 Co2 N7 C010 108.5(11)
O2 Co2 N7 C017 -69.7(13)
O2 Co2 N6 C019 -129.1(4)
O2 Co2 N6 C01G 51.4(4)
O2 Co2 N5 C00T 134.8(4)
O2 Co2 N5 C00Z -44.7(4)
N3 Co1 Co2 O2 0.6(3)
N3 Co1 Co2 O1 94.1(3)
N3 Co1 Co2 N7 -174.3(3)
N3 Co1 Co2 N6 6.0(4)
N3 Co1 Co2 N5 -87.6(3)
N3 Co1 O2 Co2 -179.72(16)
N3 Co1 N2 C00W 44.9(4)
N3 Co1 N2 C012 -135.6(4)
N3 Co1 N4 C00P -36.0(4)
N3 Co1 N4 C00Z 141.3(4)
N3 Co1 N1 C01E -147.6(4)
N3 C00M C011 C01C 0.7(8)
N3 C00M C018 C00P -62.5(6)
N3 C00M C018 C00W 55.6(6)
N3 C00M C018 C01B 177.9(4)
O1 Co2 O2 Co1 -86.66(17)
O1 Co2 N7 C010 -137.2(4)
O1 Co2 N7 C017 44.7(4)
O1 Co2 N6 C019 139.0(4)
O1 Co2 N6 C01G -40.6(4)
O1 Co2 N5 C00T -137(3)
O1 Co2 N5 C00Z 44(4)
N2 Co1 Co2 O2 176.0(2)
N2 Co1 Co2 O1 -90.44(19)
N2 Co1 Co2 N7 1.2(2)
N2 Co1 Co2 N6 -178.6(3)
N2 Co1 Co2 N5 87.8(2)
N2 Co1 O2 Co2 -19.7(11)
N2 Co1 N3 C00M -47.1(4)
N2 Co1 N3 C015 140.6(4)
N2 Co1 N4 C00P 53.5(4)
N2 Co1 N4 C00Z -129.2(4)
N2 Co1 N1 C01E 122.5(4)
N2 C00W C016 C00Y -1.2(8)
N2 C00W C018 C00M -59.1(6)
N2 C00W C018 C00P 57.9(6)
N2 C00W C018 C01B 178.8(4)
N2 C012 C013 C00Y -1.0(8)
N4 Co1 Co2 O2 89.6(2)
N4 Co1 Co2 O1 -176.83(16)
N4 Co1 Co2 N7 -85.23(19)
N4 Co1 Co2 N6 95.0(3)
N4 Co1 Co2 N5 1.38(17)
N4 Co1 O2 Co2 -88.97(17)
N4 Co1 N3 C00M 40.7(4)
N4 Co1 N3 C015 -131.7(4)
N4 Co1 N2 C00W -46.1(4)
N4 Co1 N2 C012 133.4(4)
N4 Co1 N1 C01E 24.2(19)
N4 C00P C018 C00M 69.5(6)
N4 C00P C018 C00W -50.6(6)
N4 C00P C018 C01B -171.3(4)
N4 C00P C01M C01I 3.9(8)
N4 C00Z C014 C01F -172.3(5)
N4 C00Z C014 C01I 0.2(8)
N7 Co2 O2 Co1 27.7(12)
N7 Co2 O1 C01E -125.2(4)
N7 Co2 N6 C019 46.9(4)
N7 Co2 N6 C01G -132.7(4)
N7 Co2 N5 C00T -53.7(4)
N7 Co2 N5 C00Z 126.7(4)
N7 C010 C01A C00Q 0.0(8)
N7 C017 C01H C00Q 0.3(8)
N6 Co2 O2 Co1 -177.20(16)
N6 Co2 O1 C01E 145.6(4)
N6 Co2 N7 C010 -47.0(4)
N6 Co2 N7 C017 134.8(4)
N6 Co2 N5 C00T 35.4(4)
N6 Co2 N5 C00Z -144.2(4)
N6 C019 C01J C01N 0.4(8)
N6 C01G C01P C01N -0.4(9)
N5 Co2 O2 Co1 90.48(17)
N5 Co2 O1 C01E -42(4)
N5 Co2 N7 C010 45.7(4)
N5 Co2 N7 C017 -132.5(4)
N5 Co2 N6 C019 -40.6(4)
N5 Co2 N6 C01G 139.8(4)
N5 C00T C00U C010 53.2(6)
N5 C00T C00U C019 -66.8(6)
N5 C00T C00U C01L 171.4(4)
N5 C00T C01D C01F -2.0(8)
N5 C00Z C014 C01F 2.6(8)
N5 C00Z C014 C01I 175.1(5)
N1 Co1 Co2 O2 -92.8(2)
N1 Co1 Co2 O1 0.80(17)
N1 Co1 Co2 N7 92.4(2)
N1 Co1 Co2 N6 -87.3(3)
N1 Co1 Co2 N5 179.02(18)
N1 Co1 O2 Co2 85.07(18)
N1 Co1 N3 C00M -140.2(4)
N1 Co1 N3 C015 47.5(4)
N1 Co1 N2 C00W 140.1(4)
N1 Co1 N2 C012 -40.4(4)
N1 Co1 N4 C00P 152.1(15)
N1 Co1 N4 C00Z -30.6(18)
C00M N3 C015 C00X -0.5(7)
C00M C011 C01C C00X -0.4(8)
C00P N4 C00Z N5 -168.7(4)
C00P N4 C00Z C014 6.5(7)
C00T N5 C00Z N4 168.2(4)
C00T N5 C00Z C014 -7.0(7)
C00T C00U C010 N7 -60.9(6)
C00T C00U C010 C01A 118.9(5)
C00T C00U C019 N6 59.7(6)
C00T C00U C019 C01J -120.9(6)
C00T C01D C01F C014 -2.5(8)
C00U C00T C01D C01F 174.8(5)
C00U C010 C01A C00Q -179.8(5)
C00U C019 C01J C01N -179.0(5)
C00W N2 C012 C013 2.8(7)
C00Z N4 C00P C018 171.1(4)
C00Z N4 C00P C01M -8.6(7)
C00Z N5 C00T C00U -170.4(4)
C00Z N5 C00T C01D 6.7(7)
C00Z C014 C01F C01D 2.1(8)
C00Z C014 C01I C01M -5.0(8)
C010 N7 C017 C01H -2.0(8)
C010 C00U C019 N6 -57.8(6)
C010 C00U C019 C01J 121.6(5)
C011 C00M C018 C00P 113.9(5)
C011 C00M C018 C00W -128.0(5)
C011 C00M C018 C01B -5.7(7)
C012 N2 C00W C016 -1.6(7)
C012 N2 C00W C018 179.3(4)
C013 C00Y C016 C00W 3.0(8)
C014 C01I C01M C00P 3.2(8)
C015 N3 C00M C011 -0.2(7)
C015 N3 C00M C018 176.2(4)
C015 C00X C01C C011 -0.3(8)
C016 C00W C018 C00M 121.9(5)
C016 C00W C018 C00P -121.2(5)
C016 C00W C018 C01B -0.2(7)
C016 C00Y C013 C012 -1.9(8)
C017 N7 C010 C00U -178.3(5)
C017 N7 C010 C01A 1.8(8)
C018 C00M C011 C01C -175.5(5)
C018 C00P C01M C01I -175.8(5)
C018 C00W C016 C00Y 177.9(5)
C019 N6 C01G C01P 1.5(8)
C019 C00U C010 N7 58.5(6)
C019 C00U C010 C01A -121.7(6)
C019 C01J C01N C01P 0.7(9)
C01A C00Q C01H C017 1.5(9)
C01C C00X C015 N3 0.8(8)
C01D C00T C00U C010 -123.8(5)
C01D C00T C00U C019 116.1(5)
C01D C00T C00U C01L -5.6(7)
C01F C014 C01I C01M 167.0(5)
C01G N6 C019 C00U 178.0(4)
C01G N6 C019 C01J -1.5(8)
C01H C00Q C01A C010 -1.7(9)
C01I C014 C01F C01D -169.9(5)
C01J C01N C01P C01G -0.7(9)
C01L C00U C010 N7 -179.6(5)
C01L C00U C010 C01A 0.2(7)
C01L C00U C019 N6 -178.9(4)
C01L C00U C019 C01J 0.5(7)
C01M C00P C018 C00M -110.7(5)
C01M C00P C018 C00W 129.1(5)
C01M C00P C018 C01B 8.4(7)

loop_
_platon_squeeze_void_nr
_platon_squeeze_void_average_x
_platon_squeeze_void_average_y
_platon_squeeze_void_average_z
_platon_squeeze_void_volume
_platon_squeeze_void_count_electrons
_platon_squeeze_void_content
1 0.000 -0.012 0.500 559 137 ' '
